data_7047924
loop_
_publ_author_name
'Liu, Yingle'
'He, Chunlin'
'Tang, Yongxing'
'Imler, Gregory H.'
'Parrish, Damon A.'
'Shreeve, Jean'ne M.'

_publ_section_title
;
 Asymmetric nitrogen-rich energetic materials resulting from the
 combination of tetrazolyl, dinitromethyl and
 (1,2,4-oxadiazol-5-yl)nitroamino groups with furoxan.
;
_journal_issue 46
_journal_name_full 'Dalton transactions (Cambridge, England : 2003)'
_journal_page_first 16558
_journal_page_last 16566
_journal_paper_doi 10.1039/c8dt03616k
_journal_volume 47
_journal_year 2018
_chemical_formula_moiety 'C5 N10 O5, 2(H4 N)'
_chemical_formula_sum 'C5 H8 N12 O5'
_chemical_formula_weight 316.23
_space_group_crystal_system triclinic
_space_group_IT_number 2
_space_group_name_Hall '-P 1'
_space_group_name_H-M_alt 'P -1'
_symmetry_space_group_name_Hall '-P 1'
_symmetry_space_group_name_H-M 'P -1'
_atom_sites_solution_hydrogens difmap
_audit_creation_method SHELXL-2014/7
_audit_update_record
;
2018-08-07 deposited with the CCDC.
2018-10-30 downloaded from the CCDC.
;
_cell_angle_alpha 76.121(6)
_cell_angle_beta 74.829(6)
_cell_angle_gamma 67.346(5)
_cell_formula_units_Z 2
_cell_length_a 7.1220(7)
_cell_length_b 7.5186(9)
_cell_length_c 12.6185(17)
_cell_measurement_reflns_used 1427
_cell_measurement_temperature 296(2)
_cell_measurement_theta_max 25.09
_cell_measurement_theta_min 2.97
_cell_volume 594.44(12)
_computing_cell_refinement 'Bruker APEX3 v2015.5-2 (Bruker, 2015)'
_computing_data_collection 'Bruker APEX3 v2015.5-2 (Bruker, 2015)'
_computing_data_reduction
;
Bruker SAINT v8.34A (Bruker, 2013), Bruker XPREP v2014/2 (Bruker, 2014)
;
_computing_molecular_graphics 'Bruker SHELXTL v2014/7 (Bruker, 2014)'
_computing_publication_material 'Bruker SHELXTL v2014/7 (Bruker, 2014)'
_computing_structure_refinement 'SHELXL-2014/7 (Sheldrick, 2014)'
_computing_structure_solution 'Bruker SHELXTL v2014/7 (Bruker, 2014)'
_diffrn_ambient_temperature 296(2)
_diffrn_measured_fraction_theta_full 0.992
_diffrn_measured_fraction_theta_max 0.945
_diffrn_measurement_device_type 'Bruker SMART APEX II CCD'
_diffrn_measurement_method '\w scans'
_diffrn_radiation_monochromator graphite
_diffrn_radiation_source 'fine focus sealed tube'
_diffrn_radiation_type MoK\a
_diffrn_radiation_wavelength 0.71073
_diffrn_reflns_av_R_equivalents 0.0289
_diffrn_reflns_av_unetI/netI 0.0492
_diffrn_reflns_Laue_measured_fraction_full 0.992
_diffrn_reflns_Laue_measured_fraction_max 0.945
_diffrn_reflns_limit_h_max 9
_diffrn_reflns_limit_h_min -9
_diffrn_reflns_limit_k_max 10
_diffrn_reflns_limit_k_min -10
_diffrn_reflns_limit_l_max 17
_diffrn_reflns_limit_l_min -17
_diffrn_reflns_number 7147
_diffrn_reflns_point_group_measured_fraction_full 0.992
_diffrn_reflns_point_group_measured_fraction_max 0.945
_diffrn_reflns_theta_full 25.242
_diffrn_reflns_theta_max 29.967
_diffrn_reflns_theta_min 2.972
_exptl_absorpt_coefficient_mu 0.155
_exptl_absorpt_correction_T_max 0.7460
_exptl_absorpt_correction_T_min 0.6808
_exptl_absorpt_correction_type multi-scan
_exptl_absorpt_process_details 'SADABS v2014/5 (Bruker, 2008)'
_exptl_crystal_colour 'clear colorless'
_exptl_crystal_density_diffrn 1.767
_exptl_crystal_description block
_exptl_crystal_F_000 324
_exptl_crystal_size_max 0.210
_exptl_crystal_size_mid 0.107
_exptl_crystal_size_min 0.030
_refine_diff_density_max 0.226
_refine_diff_density_min -0.230
_refine_diff_density_rms 0.051
_refine_ls_extinction_method none
_refine_ls_goodness_of_fit_ref 1.001
_refine_ls_hydrogen_treatment refxyz
_refine_ls_matrix_type full
_refine_ls_number_parameters 223
_refine_ls_number_reflns 3264
_refine_ls_number_restraints 16
_refine_ls_restrained_S_all 0.999
_refine_ls_R_factor_all 0.0917
_refine_ls_R_factor_gt 0.0437
_refine_ls_shift/su_max 0.000
_refine_ls_shift/su_mean 0.000
_refine_ls_structure_factor_coef Fsqd
_refine_ls_weighting_details 'w=1/[\s^2^(Fo^2^)+(0.0479P)^2^+0.1110P] where P=(Fo^2^+2Fc^2^)/3'
_refine_ls_weighting_scheme calc
_refine_ls_wR_factor_gt 0.0928
_refine_ls_wR_factor_ref 0.1124
_reflns_Friedel_coverage 0.000
_reflns_number_gt 2035
_reflns_number_total 3264
_reflns_threshold_expression 'I > 2\s(I)'
_cod_data_source_file c8dt03616k2.cif
_cod_data_source_block shrv667
_cod_depositor_comments 'Adding full bibliography for 7047922--7047925.cif.'
_cod_original_cell_volume 594.44(13)
_cod_database_code 7047924
_shelx_shelxl_version_number 2014/7
_shelx_space_group_comment
;
The symmetry employed for this shelxl refinement is uniquely defined
by the following loop, which should always be used as a source of
symmetry information in preference to the above space-group names.
They are only intended as comments.
;
_shelx_estimated_absorpt_t_min 0.968
_shelx_estimated_absorpt_t_max 0.995

loop_
_space_group_symop_operation_xyz
'x, y, z'
'-x, -y, -z'

loop_
_atom_site_label
_atom_site_type_symbol
_atom_site_fract_x
_atom_site_fract_y
_atom_site_fract_z
_atom_site_U_iso_or_equiv
_atom_site_adp_type
_atom_site_occupancy
_atom_site_site_symmetry_order
_atom_site_calc_flag
_atom_site_refinement_flags_posn
_atom_site_refinement_flags_adp
O1 O 0.9204(3) 0.3498(2) 0.48824(14) 0.0521(4) Uani 1 1 d . .
O2 O 0.7835(3) 0.1513(2) 0.46984(18) 0.0724(6) Uani 1 1 d . .
N3 N 0.7944(3) 0.3141(2) 0.45261(13) 0.0329(4) Uani 1 1 d . .
N4 N 0.6714(2) 0.4692(2) 0.39519(12) 0.0267(3) Uani 1 1 d . .
C5 C 0.5354(3) 0.4381(2) 0.35133(14) 0.0221(4) Uani 1 1 d . .
O6 O 0.4253(2) 0.60557(17) 0.29456(12) 0.0355(4) Uani 1 1 d . .
N7 N 0.2910(3) 0.5612(2) 0.24891(14) 0.0355(4) Uani 1 1 d . .
C9 C 0.3356(3) 0.3750(2) 0.28354(14) 0.0240(4) Uani 1 1 d . .
N10 N 0.4845(2) 0.2891(2) 0.34770(12) 0.0265(3) Uani 1 1 d . .
C11 C 0.2383(3) 0.2571(2) 0.25486(15) 0.0260(4) Uani 1 1 d . .
N12 N 0.3222(3) 0.0686(2) 0.28264(16) 0.0437(5) Uani 1 1 d . .
O13 O 0.2116(3) -0.01597(18) 0.25073(14) 0.0497(4) Uani 1 1 d . .
N14 N 0.0528(3) 0.1354(2) 0.19981(13) 0.0300(4) Uani 1 1 d . .
O15 O -0.0607(2) 0.08148(18) 0.16563(12) 0.0391(4) Uani 1 1 d . .
C16 C 0.0686(3) 0.3054(2) 0.20092(14) 0.0218(4) Uani 1 1 d . .
C17 C -0.0720(3) 0.4845(2) 0.14913(13) 0.0201(3) Uani 1 1 d . .
N18 N -0.2107(2) 0.4860(2) 0.09464(12) 0.0261(3) Uani 1 1 d . .
N19 N -0.3007(2) 0.6754(2) 0.05680(13) 0.0292(4) Uani 1 1 d . .
N20 N -0.2199(2) 0.7807(2) 0.08765(13) 0.0300(4) Uani 1 1 d . .
N21 N -0.0732(3) 0.6634(2) 0.14644(13) 0.0286(4) Uani 1 1 d . .
N22 N 0.2345(3) 0.1647(2) 0.62309(16) 0.0395(4) Uani 1 1 d D .
H22A H 0.299(3) 0.254(2) 0.6031(16) 0.059 Uiso 1 1 d D U
H22B H 0.147(3) 0.188(3) 0.5759(16) 0.059 Uiso 1 1 d D U
H22C H 0.326(3) 0.0424(17) 0.6190(18) 0.059 Uiso 1 1 d D U
H22D H 0.165(3) 0.173(3) 0.6946(10) 0.059 Uiso 1 1 d D U
N23 N 0.7125(3) 0.2036(2) 0.99191(14) 0.0297(4) Uani 1 1 d D .
H23A H 0.798(3) 0.217(3) 0.9250(10) 0.044 Uiso 1 1 d D U
H23B H 0.5784(16) 0.248(3) 0.9819(17) 0.044 Uiso 1 1 d D U
H23C H 0.742(3) 0.0758(15) 1.0231(14) 0.044 Uiso 1 1 d D U
H23D H 0.730(3) 0.273(2) 1.0366(13) 0.044 Uiso 1 1 d D U

loop_
_atom_site_aniso_label
_atom_site_aniso_U_11
_atom_site_aniso_U_22
_atom_site_aniso_U_33
_atom_site_aniso_U_23
_atom_site_aniso_U_13
_atom_site_aniso_U_12
O1 0.0512(10) 0.0542(9) 0.0687(11) -0.0043(8) -0.0414(9) -0.0209(8)
O2 0.1007(16) 0.0238(8) 0.1178(16) 0.0073(9) -0.0877(13) -0.0156(9)
N3 0.0342(10) 0.0318(8) 0.0393(9) -0.0076(7) -0.0191(8) -0.0093(7)
N4 0.0283(9) 0.0254(7) 0.0314(8) -0.0016(6) -0.0133(7) -0.0114(6)
C5 0.0229(9) 0.0192(8) 0.0232(8) -0.0007(7) -0.0071(7) -0.0057(7)
O6 0.0423(9) 0.0195(6) 0.0543(9) 0.0042(6) -0.0314(7) -0.0122(6)
N7 0.0416(10) 0.0232(8) 0.0518(10) 0.0035(7) -0.0315(9) -0.0128(7)
C9 0.0260(10) 0.0205(8) 0.0279(9) -0.0012(7) -0.0112(8) -0.0080(7)
N10 0.0312(9) 0.0196(7) 0.0334(8) 0.0002(6) -0.0177(7) -0.0089(6)
C11 0.0294(10) 0.0174(8) 0.0332(10) -0.0006(7) -0.0163(8) -0.0054(7)
N12 0.0528(12) 0.0209(8) 0.0711(13) -0.0009(8) -0.0444(10) -0.0098(8)
O13 0.0631(11) 0.0155(6) 0.0847(12) 0.0017(7) -0.0539(10) -0.0084(6)
N14 0.0377(10) 0.0180(7) 0.0401(9) -0.0003(6) -0.0231(8) -0.0080(6)
O15 0.0505(9) 0.0263(7) 0.0559(9) -0.0015(6) -0.0321(8) -0.0182(6)
C16 0.0257(10) 0.0159(7) 0.0260(8) -0.0013(7) -0.0099(7) -0.0074(7)
C17 0.0217(9) 0.0171(7) 0.0223(8) -0.0021(6) -0.0067(7) -0.0063(6)
N18 0.0253(8) 0.0215(7) 0.0339(8) -0.0018(6) -0.0142(7) -0.0065(6)
N19 0.0263(9) 0.0246(7) 0.0381(9) -0.0010(7) -0.0154(7) -0.0065(6)
N20 0.0280(9) 0.0209(7) 0.0418(9) 0.0014(7) -0.0175(7) -0.0057(6)
N21 0.0324(9) 0.0182(7) 0.0395(9) 0.0019(6) -0.0199(7) -0.0085(6)
N22 0.0514(12) 0.0293(9) 0.0464(10) 0.0017(8) -0.0239(9) -0.0182(8)
N23 0.0295(9) 0.0237(8) 0.0395(9) -0.0013(7) -0.0168(8) -0.0087(7)

loop_
_atom_type_symbol
_atom_type_description
_atom_type_scat_dispersion_real
_atom_type_scat_dispersion_imag
_atom_type_scat_source
C C 0.0033 0.0016 'International Tables Vol C Tables 4.2.6.8 and 6.1.1.4'
H H 0.0000 0.0000 'International Tables Vol C Tables 4.2.6.8 and 6.1.1.4'
N N 0.0061 0.0033 'International Tables Vol C Tables 4.2.6.8 and 6.1.1.4'
O O 0.0106 0.0060 'International Tables Vol C Tables 4.2.6.8 and 6.1.1.4'

loop_
_geom_angle_atom_site_label_1
_geom_angle_atom_site_label_2
_geom_angle_atom_site_label_3
_geom_angle
O2 N3 O1 122.29(17)
O2 N3 N4 123.49(15)
O1 N3 N4 114.22(15)
N3 N4 C5 116.92(14)
N10 C5 O6 112.37(14)
N10 C5 N4 137.28(16)
O6 C5 N4 110.34(13)
C5 O6 N7 107.19(12)
C9 N7 O6 102.25(13)
N7 C9 N10 116.49(15)
N7 C9 C11 123.31(15)
N10 C9 C11 120.18(14)
C5 N10 C9 101.71(13)
N12 C11 C16 111.65(15)
N12 C11 C9 115.24(15)
C16 C11 C9 133.11(15)
C11 N12 O13 107.00(15)
N12 O13 N14 107.91(12)
O15 N14 C16 136.01(16)
O15 N14 O13 115.66(13)
C16 N14 O13 108.33(14)
N14 C16 C11 105.09(14)
N14 C16 C17 119.23(15)
C11 C16 C17 135.65(14)
N21 C17 N18 112.26(14)
N21 C17 C16 124.72(15)
N18 C17 C16 122.98(14)
C17 N18 N19 104.07(13)
N20 N19 N18 109.83(13)
N19 N20 N21 109.62(13)
C17 N21 N20 104.23(14)
H22A N22 H22B 110.2(16)
H22A N22 H22C 111.6(17)
H22B N22 H22C 106(2)
H22A N22 H22D 107.6(16)
H22B N22 H22D 112(2)
H22C N22 H22D 109.4(16)
H23A N23 H23B 109.6(15)
H23A N23 H23C 111.0(15)
H23B N23 H23C 106.4(18)
H23A N23 H23D 107.6(15)
H23B N23 H23D 111.6(18)
H23C N23 H23D 110.7(15)

loop_
_geom_bond_atom_site_label_1
_geom_bond_atom_site_label_2
_geom_bond_distance
O1 N3 1.2388(19)
O2 N3 1.219(2)
N3 N4 1.339(2)
N4 C5 1.348(2)
C5 N10 1.317(2)
C5 O6 1.3468(19)
O6 N7 1.4084(19)
N7 C9 1.300(2)
C9 N10 1.367(2)
C9 C11 1.467(2)
C11 N12 1.307(2)
C11 C16 1.425(2)
N12 O13 1.365(2)
O13 N14 1.423(2)
N14 O15 1.2339(18)
N14 C16 1.329(2)
C16 C17 1.458(2)
C17 N21 1.334(2)
C17 N18 1.339(2)
N18 N19 1.341(2)
N19 N20 1.314(2)
N20 N21 1.342(2)
N22 H22A 0.909(9)
N22 H22B 0.911(9)
N22 H22C 0.904(9)
N22 H22D 0.913(9)
N23 H23A 0.911(9)
N23 H23B 0.915(9)
N23 H23C 0.910(9)
N23 H23D 0.914(9)

loop_
_geom_hbond_atom_site_label_D
_geom_hbond_atom_site_label_H
_geom_hbond_atom_site_label_A
_geom_hbond_distance_DH
_geom_hbond_distance_HA
_geom_hbond_distance_DA
_geom_hbond_angle_DHA
_geom_hbond_site_symmetry_A
N22 H22A N4 0.909(9) 2.173(12) 3.019(2) 154.4(18) 2_666
N22 H22B O1 0.911(9) 2.023(13) 2.880(2) 156(2) 1_455
N22 H22C N10 0.904(9) 2.326(11) 3.210(2) 165.7(19) 2_656
N22 H22D O15 0.913(9) 2.469(17) 3.121(2) 128.5(16) 2_556
N22 H22D N21 0.913(9) 2.419(15) 3.218(3) 146.2(18) 2_566
N23 H23A N7 0.911(9) 2.481(16) 3.129(2) 128.3(15) 2_666
N23 H23A O15 0.911(9) 2.591(16) 3.172(2) 122.2(14) 2_656
N23 H23A N21 0.911(9) 2.348(14) 3.072(2) 136.3(15) 2_666
N23 H23B N19 0.915(9) 1.994(10) 2.903(2) 172.3(19) 2_566
N23 H23C N20 0.910(9) 2.109(9) 3.014(2) 173.1(19) 1_646
N23 H23D O15 0.914(9) 2.331(19) 2.829(2) 114.0(14) 1_656
N23 H23D N18 0.914(9) 2.126(10) 3.012(2) 163.0(16) 1_656

loop_
_geom_torsion_atom_site_label_1
_geom_torsion_atom_site_label_2
_geom_torsion_atom_site_label_3
_geom_torsion_atom_site_label_4
_geom_torsion
O2 N3 N4 C5 -2.7(3)
O1 N3 N4 C5 177.97(17)
N3 N4 C5 N10 -0.3(3)
N3 N4 C5 O6 -178.92(15)
N10 C5 O6 N7 -0.5(2)
N4 C5 O6 N7 178.50(15)
C5 O6 N7 C9 0.2(2)
O6 N7 C9 N10 0.2(2)
O6 N7 C9 C11 -178.35(17)
O6 C5 N10 C9 0.5(2)
N4 C5 N10 C9 -178.0(2)
N7 C9 N10 C5 -0.4(2)
C11 C9 N10 C5 178.13(17)
N7 C9 C11 N12 170.26(19)
N10 C9 C11 N12 -8.2(3)
N7 C9 C11 C16 -9.1(3)
N10 C9 C11 C16 172.46(19)
C16 C11 N12 O13 -1.0(2)
C9 C11 N12 O13 179.48(17)
C11 N12 O13 N14 0.5(2)
N12 O13 N14 O15 179.59(17)
N12 O13 N14 C16 0.2(2)
O15 N14 C16 C11 -180.0(2)
O13 N14 C16 C11 -0.8(2)
O15 N14 C16 C17 -1.7(3)
O13 N14 C16 C17 177.48(16)
N12 C11 C16 N14 1.2(2)
C9 C11 C16 N14 -179.5(2)
N12 C11 C16 C17 -176.7(2)
C9 C11 C16 C17 2.7(4)
N14 C16 C17 N21 178.95(18)
C11 C16 C17 N21 -3.4(3)
N14 C16 C17 N18 -3.7(3)
C11 C16 C17 N18 173.9(2)
N21 C17 N18 N19 0.1(2)
C16 C17 N18 N19 -177.59(16)
C17 N18 N19 N20 -0.20(19)
N18 N19 N20 N21 0.3(2)
N18 C17 N21 N20 0.1(2)
C16 C17 N21 N20 177.70(16)
N19 N20 N21 C17 -0.2(2)
